data_7122351
loop_
_publ_author_name
'Seki, Tomohiro'
'Kobayashi, Koh'
'Mashimo, Takaki'
'Ito, Hajime'

_publ_section_title
;
 A gold isocyanide complex with a pendant carboxy group: orthogonal
 molecular arrangements and hypsochromically shifted luminescent
 mechanochromism.
;
_journal_issue 79
_journal_name_full 'Chemical communications (Cambridge, England)'
_journal_page_first 11136
_journal_page_last 11139
_journal_paper_doi 10.1039/c8cc06490c
_journal_volume 54
_journal_year 2018
_chemical_formula_moiety 'C14 H5 Au F5 N O2'
_chemical_formula_sum 'C14 H5 Au F5 N O2'
_chemical_formula_weight 511.16
_chemical_name_systematic 1B
_space_group_crystal_system triclinic
_space_group_IT_number 2
_space_group_name_Hall '-P 1'
_space_group_name_H-M_alt 'P -1'
_symmetry_space_group_name_Hall '-P 1'
_symmetry_space_group_name_H-M 'P -1'
_atom_sites_solution_hydrogens geom
_atom_sites_solution_primary dual
_audit_creation_date 2018-03-13
_audit_creation_method
;
Olex2 1.2
(compiled 2017.08.10 svn.r3458 for OlexSys, GUI svn.r5381)
;
_audit_update_record
;
2018-07-28 deposited with the CCDC.
2018-09-12 downloaded from the CCDC.
;
_cell_angle_alpha 82.335(3)
_cell_angle_beta 89.173(3)
_cell_angle_gamma 60.856(4)
_cell_formula_units_Z 4
_cell_length_a 7.3857(3)
_cell_length_b 7.4524(3)
_cell_length_c 27.7545(9)
_cell_measurement_reflns_used 15712
_cell_measurement_temperature 123
_cell_measurement_theta_max 29.1220
_cell_measurement_theta_min 2.9780
_cell_volume 1320.06(10)
_computing_cell_refinement 'CrysAlisPro 1.171.39.45g (Rigaku OD, 2018)'
_computing_data_collection 'CrysAlisPro 1.171.39.45g (Rigaku OD, 2018)'
_computing_data_reduction 'CrysAlisPro 1.171.39.45g (Rigaku OD, 2018)'
_computing_molecular_graphics 'Olex2 (Dolomanov et al., 2009)'
_computing_publication_material 'Olex2 (Dolomanov et al., 2009)'
_computing_structure_refinement 'ShelXL (Sheldrick, 2015)'
_computing_structure_solution 'ShelXT (Sheldrick, 2015)'
_diffrn_ambient_temperature 123
_diffrn_detector 'PLATUS 200K area detector'
_diffrn_detector_area_resol_mean 5.811
_diffrn_detector_type 'HPC area detector'
_diffrn_measured_fraction_theta_full 1.000
_diffrn_measured_fraction_theta_max 0.902
_diffrn_measurement_details
;
List of Runs (angles in degrees, time in seconds):

  # Type    Start    End  Width  t~exp~   \w     \q     \k     \f   Frames
#--------------------------------------------------------------------------
  1  \w    -97.00 -34.00   0.50    6.19    --   -7.30  60.00  60.00  126
  2  \w     38.00  64.00   0.50    6.19    --   -7.30  60.00  60.00   52
  3  \w    -20.00   6.00   0.50    6.19    --   -7.30  60.00 120.00   52
  4  \w     10.00  82.00   0.50    6.19    --   -7.30  60.00 120.00  144
  5  \w    -86.00 -60.00   0.50    6.19    --   -7.30  43.00  90.00   52
  6  \w     29.00  73.00   0.50    6.19    --   -7.30  43.00  90.00   88
  7  \w     23.00  82.00   0.50    6.19    --   -7.30   0.00 -30.00  118
  8  \w    -82.00  82.00   0.50    6.19    --   -7.30  57.00 -60.00  328
  9  \w    -97.00  82.00   0.50    6.19    --   -7.30  29.00 -30.00  358
;
_diffrn_measurement_device 'four-circle diffractometer'
_diffrn_measurement_device_type 'Rigaku XtaLAB P200'
_diffrn_measurement_method '\w scans'
_diffrn_orient_matrix_type 'CrysAlisPro convention (1999,Acta A55,543-557)'
_diffrn_orient_matrix_UB_11 -0.0398580000
_diffrn_orient_matrix_UB_12 0.0534740000
_diffrn_orient_matrix_UB_13 0.0202815000
_diffrn_orient_matrix_UB_21 -0.0186170000
_diffrn_orient_matrix_UB_22 0.0941054000
_diffrn_orient_matrix_UB_23 -0.0143864000
_diffrn_orient_matrix_UB_31 -0.1009835000
_diffrn_orient_matrix_UB_32 0.0203438000
_diffrn_orient_matrix_UB_33 -0.0069978000
_diffrn_radiation_monochromator 'multi-layer mirror optics'
_diffrn_radiation_probe x-ray
_diffrn_radiation_type MoK\a
_diffrn_radiation_wavelength 0.71073
_diffrn_reflns_av_unetI/netI 0.0063
_diffrn_reflns_Laue_measured_fraction_full 1.000
_diffrn_reflns_Laue_measured_fraction_max 0.902
_diffrn_reflns_limit_h_max 10
_diffrn_reflns_limit_h_min -9
_diffrn_reflns_limit_k_max 10
_diffrn_reflns_limit_k_min -9
_diffrn_reflns_limit_l_max 36
_diffrn_reflns_limit_l_min -36
_diffrn_reflns_number 11383
_diffrn_reflns_point_group_measured_fraction_full 1.000
_diffrn_reflns_point_group_measured_fraction_max 0.902
_diffrn_reflns_theta_full 25.242
_diffrn_reflns_theta_max 29.140
_diffrn_reflns_theta_min 2.225
_diffrn_source 'rotating anode X-ray generator'
_diffrn_source_type micromax007
_exptl_absorpt_coefficient_mu 11.213
_exptl_absorpt_correction_T_max 0.08089
_exptl_absorpt_correction_T_min 0.05466
_exptl_absorpt_correction_type multi-scan
_exptl_absorpt_process_details
;
CrysAlisPro 1.171.39.45g (Rigaku Oxford Diffraction, 2018)
Empirical absorption correction using spherical harmonics,
 implemented in SCALE3 ABSPACK scaling algorithm.
;
_exptl_crystal_colour colourless
_exptl_crystal_colour_primary colourless
_exptl_crystal_density_diffrn 2.572
_exptl_crystal_description prism
_exptl_crystal_F_000 944
_exptl_crystal_preparation Luminescent
_exptl_crystal_size_max 0.521
_exptl_crystal_size_mid 0.152
_exptl_crystal_size_min 0.102
_refine_diff_density_max 5.054
_refine_diff_density_min -3.359
_refine_diff_density_rms 0.440
_refine_ls_extinction_method none
_refine_ls_goodness_of_fit_ref 1.106
_refine_ls_hydrogen_treatment constr
_refine_ls_matrix_type full
_refine_ls_number_parameters 416
_refine_ls_number_reflns 11383
_refine_ls_number_restraints 0
_refine_ls_restrained_S_all 1.106
_refine_ls_R_factor_all 0.0797
_refine_ls_R_factor_gt 0.0781
_refine_ls_shift/su_max 0.002
_refine_ls_shift/su_mean 0.000
_refine_ls_structure_factor_coef Fsqd
_refine_ls_weighting_details 'w=1/[\s^2^(Fo^2^)+(0.1972P)^2^+3.1503P] where P=(Fo^2^+2Fc^2^)/3'
_refine_ls_weighting_scheme calc
_refine_ls_wR_factor_gt 0.2361
_refine_ls_wR_factor_ref 0.2388
_reflns_Friedel_coverage 0.000
_reflns_number_gt 10685
_reflns_number_total 11383
_reflns_threshold_expression 'I > 2\s(I)'
_cod_data_source_file c8cc06490c2.cif
_cod_data_source_block kby-499_4_twin1_hklf4
_cod_depositor_comments 'Adding full bibliography for 7122351--7122353.cif.'
_cod_database_code 7122351
_shelx_shelxl_version_number 2018/1
_chemical_oxdiff_formula 'C13 H12 F10 Au'
_shelx_space_group_comment
;
The symmetry employed for this shelxl refinement is uniquely defined
by the following loop, which should always be used as a source of
symmetry information in preference to the above space-group names.
They are only intended as comments.
;
_shelx_estimated_absorpt_t_max 0.394
_shelx_estimated_absorpt_t_min 0.068
_olex2_refinement_description
;
1. Twinned data refinement
 Scales: 0.5853(17)
 0.4147(17)
2. Fixed Uiso
 At 1.2 times of:
  All C(H) groups
 At 1.5 times of:
  All O(H) groups
3.a Aromatic/amide H refined with riding coordinates:
 C26(H26), C13(H13), C12(H12), C23(H23), C27(H27), C10(H10), C9(H9), C24(H24)
3.b Tetrahedral OH refined with riding coordinates:
 O3(H3), O1(H1)
;
_olex2_submission_special_instructions 'No special instructions were received'
_oxdiff_exptl_absorpt_empirical_details
;
Empirical correction (ABSPACK) includes:
- Absorption correction using spherical harmonics
- Frame scaling
;
_oxdiff_exptl_absorpt_empirical_full_max 41.619
_oxdiff_exptl_absorpt_empirical_full_min 0.338
_oxdiff_twin_integration_method simultaneous
_oxdiff_twin_items 2
_twin_special_details
;
Component 2 rotated by 179.9767\% 
 around [0.58 0.58 0.58] (reciprocal) or [0.74 0.67 0.05] (direct)
;

loop_
_space_group_symop_operation_xyz
'x, y, z'
'-x, -y, -z'

loop_
_atom_site_label
_atom_site_type_symbol
_atom_site_fract_x
_atom_site_fract_y
_atom_site_fract_z
_atom_site_U_iso_or_equiv
_atom_site_adp_type
_atom_site_occupancy
_atom_site_site_symmetry_order
_atom_site_calc_flag
_atom_site_refinement_flags_posn
Au2 Au 1.58689(5) -0.31572(5) -0.02984(2) 0.02100(18) Uani 1 1 d .
Au1 Au -0.34039(5) 1.04863(6) 0.54136(2) 0.02125(18) Uani 1 1 d .
F1 F -0.3055(10) 0.9111(10) 0.6572(3) 0.0286(14) Uani 1 1 d .
F6 F 1.5573(10) -0.1724(10) -0.1464(2) 0.0276(13) Uani 1 1 d .
O4 O 0.6166(11) 0.3840(11) 0.1959(2) 0.0257(15) Uani 1 1 d .
O2 O 0.5757(11) 0.2671(11) 0.3153(2) 0.0243(14) Uani 1 1 d .
F7 F 1.8251(11) -0.3344(11) -0.2147(2) 0.0314(15) Uani 1 1 d .
F4 F -0.9276(9) 1.7061(10) 0.6150(2) 0.0358(15) Uani 1 1 d .
F10 F 2.0337(9) -0.7129(10) -0.0278(2) 0.0290(13) Uani 1 1 d .
F3 F -0.8418(10) 1.5086(11) 0.7089(2) 0.0374(15) Uani 1 1 d .
F9 F 2.3021(9) -0.8614(10) -0.0959(2) 0.0339(14) Uani 1 1 d .
F5 F -0.7178(10) 1.5073(11) 0.5428(2) 0.0340(14) Uani 1 1 d .
F8 F 2.1981(10) -0.6825(10) -0.1905(2) 0.0344(14) Uani 1 1 d .
N1 N -0.0718(12) 0.8207(13) 0.4584(3) 0.0198(16) Uani 1 1 d .
F2 F -0.5280(12) 1.1082(11) 0.7289(2) 0.0371(17) Uani 1 1 d .
C28 C 0.7765(14) 0.2126(15) 0.2046(3) 0.0207(18) Uani 1 1 d .
O3 O 0.8302(12) 0.1007(12) 0.2470(3) 0.0292(16) Uani 1 1 d .
H3 H 0.784869 0.178307 0.268664 0.044 Uiso 1 1 calc R
O1 O 0.3643(11) 0.5500(12) 0.2639(3) 0.0282(16) Uani 1 1 d .
H1 H 0.402871 0.471735 0.242348 0.042 Uiso 1 1 calc R
C16 C 1.7808(17) -0.4369(18) -0.0830(4) 0.022(2) Uani 1 1 d .
C1 C -0.1724(18) 0.9051(19) 0.4893(4) 0.024(2) Uani 1 1 d .
C17 C 1.7388(15) -0.3480(15) -0.1325(4) 0.0217(19) Uani 1 1 d .
N2 N 1.2987(13) -0.1227(13) 0.0537(3) 0.0228(17) Uani 1 1 d .
C3 C -0.4635(15) 1.1069(16) 0.6456(4) 0.0231(19) Uani 1 1 d .
C26 C 0.8477(14) 0.2112(15) 0.1173(3) 0.0203(17) Uani 1 1 d .
H26 H 0.712537 0.327178 0.110209 0.024 Uiso 1 1 calc R
C2 C -0.5060(17) 1.1972(18) 0.5959(4) 0.023(2) Uani 1 1 d .
C14 C 0.4169(13) 0.4388(14) 0.3065(3) 0.0171(16) Uani 1 1 d .
C21 C 1.9734(15) -0.6078(15) -0.0740(3) 0.0202(18) Uani 1 1 d .
C18 C 1.8721(15) -0.4266(16) -0.1682(4) 0.0235(19) Uani 1 1 d .
C20 C 2.1182(15) -0.6929(16) -0.1085(4) 0.025(2) Uani 1 1 d .
C22 C 1.1709(16) -0.0381(15) 0.0916(3) 0.0210(19) Uani 1 1 d .
C13 C 0.2116(15) 0.5208(15) 0.4309(3) 0.0231(19) Uani 1 1 d .
H13 H 0.240885 0.448512 0.463169 0.028 Uiso 1 1 calc R
C12 C 0.3307(15) 0.4300(15) 0.3935(3) 0.0210(18) Uani 1 1 d .
H12 H 0.446394 0.293984 0.400021 0.025 Uiso 1 1 calc R
C25 C 0.9163(14) 0.1243(14) 0.1648(3) 0.0206(17) Uani 1 1 d .
C23 C 1.2434(16) -0.1287(15) 0.1389(4) 0.024(2) Uani 1 1 d .
H23 H 1.378922 -0.244416 0.145775 0.029 Uiso 1 1 calc R
C8 C 0.0447(14) 0.7246(14) 0.4198(4) 0.0196(18) Uani 1 1 d .
C15 C 1.4014(19) -0.1932(19) 0.0223(4) 0.025(2) Uani 1 1 d .
C11 C 0.2835(13) 0.5356(14) 0.3462(3) 0.0200(17) Uani 1 1 d .
C27 C 0.9743(14) 0.1308(15) 0.0796(3) 0.0214(18) Uani 1 1 d .
H27 H 0.927962 0.189411 0.046625 0.026 Uiso 1 1 calc R
C10 C 0.1130(15) 0.7381(15) 0.3366(4) 0.0214(19) Uani 1 1 d .
H10 H 0.078213 0.808499 0.304166 0.026 Uiso 1 1 calc R
C19 C 2.0662(16) -0.6051(15) -0.1559(4) 0.025(2) Uani 1 1 d .
C7 C -0.6669(14) 1.3994(16) 0.5886(4) 0.0232(19) Uani 1 1 d .
C6 C -0.7774(15) 1.5063(16) 0.6251(4) 0.025(2) Uani 1 1 d .
C4 C -0.5744(16) 1.2050(16) 0.6825(4) 0.024(2) Uani 1 1 d .
C9 C -0.0042(15) 0.8355(16) 0.3739(4) 0.025(2) Uani 1 1 d .
H9 H -0.114874 0.974558 0.367963 0.030 Uiso 1 1 calc R
C24 C 1.1149(16) -0.0479(16) 0.1763(4) 0.024(2) Uani 1 1 d .
H24 H 1.160547 -0.108200 0.209262 0.028 Uiso 1 1 calc R
C5 C -0.7348(15) 1.4090(16) 0.6729(3) 0.0225(19) Uani 1 1 d .

loop_
_atom_site_aniso_label
_atom_site_aniso_U_11
_atom_site_aniso_U_22
_atom_site_aniso_U_33
_atom_site_aniso_U_23
_atom_site_aniso_U_13
_atom_site_aniso_U_12
Au2 0.0193(3) 0.0233(3) 0.0171(3) -0.00617(17) 0.00594(17) -0.00719(19)
Au1 0.0186(3) 0.0252(3) 0.0186(3) -0.00959(18) 0.00621(17) -0.00831(19)
F1 0.024(3) 0.022(3) 0.031(3) -0.008(3) 0.003(3) -0.003(3)
F6 0.022(3) 0.028(3) 0.021(3) -0.002(2) -0.004(2) -0.003(3)
O4 0.023(3) 0.023(3) 0.017(3) -0.004(3) 0.003(3) 0.001(3)
O2 0.023(3) 0.023(3) 0.018(3) -0.006(3) 0.007(3) -0.004(3)
F7 0.039(4) 0.037(4) 0.015(3) -0.002(3) 0.002(2) -0.016(3)
F4 0.023(3) 0.028(3) 0.040(4) -0.011(3) -0.001(3) 0.002(3)
F10 0.025(3) 0.032(3) 0.023(3) 0.002(3) 0.001(2) -0.010(3)
F3 0.037(3) 0.044(4) 0.030(3) -0.019(3) 0.019(3) -0.016(3)
F9 0.020(3) 0.030(3) 0.040(4) -0.003(3) 0.004(2) -0.003(3)
F5 0.030(3) 0.036(3) 0.023(3) -0.004(3) 0.000(3) -0.006(3)
F8 0.032(3) 0.039(3) 0.027(3) -0.014(3) 0.018(3) -0.012(3)
N1 0.016(3) 0.026(4) 0.020(4) -0.007(3) 0.004(3) -0.010(3)
F2 0.045(4) 0.040(4) 0.019(3) -0.003(3) 0.008(3) -0.016(3)
C28 0.022(4) 0.026(5) 0.014(4) 0.001(3) 0.000(3) -0.012(4)
O3 0.032(4) 0.029(4) 0.015(3) -0.005(3) 0.007(3) -0.005(3)
O1 0.028(4) 0.030(4) 0.013(3) -0.004(3) 0.002(3) -0.003(3)
C16 0.024(5) 0.032(5) 0.020(5) -0.014(4) 0.008(4) -0.020(4)
C1 0.023(5) 0.034(6) 0.025(5) -0.013(4) 0.009(4) -0.020(5)
C17 0.021(4) 0.016(4) 0.027(5) -0.002(4) 0.003(4) -0.009(4)
N2 0.020(4) 0.024(4) 0.024(4) -0.003(3) 0.004(3) -0.010(3)
C3 0.020(4) 0.023(4) 0.024(5) -0.003(4) 0.002(4) -0.009(4)
C26 0.019(4) 0.022(4) 0.020(4) -0.002(3) 0.001(3) -0.010(4)
C2 0.023(5) 0.031(5) 0.022(5) -0.013(4) 0.009(4) -0.017(4)
C14 0.015(4) 0.022(4) 0.017(4) -0.007(3) 0.002(3) -0.009(3)
C21 0.022(4) 0.022(4) 0.016(4) -0.003(3) 0.006(3) -0.010(4)
C18 0.023(5) 0.025(5) 0.022(5) -0.005(4) 0.003(4) -0.011(4)
C20 0.019(4) 0.026(5) 0.028(5) -0.007(4) 0.003(4) -0.008(4)
C22 0.029(5) 0.023(4) 0.018(4) -0.006(4) 0.007(4) -0.018(4)
C13 0.026(5) 0.026(5) 0.012(4) -0.002(3) 0.003(3) -0.008(4)
C12 0.025(4) 0.023(4) 0.014(4) -0.004(3) 0.002(3) -0.010(4)
C25 0.019(4) 0.021(4) 0.022(4) -0.006(4) 0.006(3) -0.010(4)
C23 0.019(4) 0.019(4) 0.027(5) -0.003(4) 0.004(4) -0.003(4)
C8 0.020(4) 0.020(4) 0.021(4) -0.010(4) 0.005(3) -0.009(4)
C15 0.026(5) 0.031(5) 0.020(5) -0.010(4) 0.009(4) -0.014(4)
C11 0.017(4) 0.020(4) 0.020(4) -0.003(3) 0.002(3) -0.007(4)
C27 0.025(4) 0.028(5) 0.015(4) -0.002(4) 0.000(3) -0.016(4)
C10 0.018(4) 0.024(5) 0.017(4) -0.007(4) 0.004(3) -0.005(4)
C19 0.026(5) 0.021(5) 0.022(5) -0.007(4) 0.009(4) -0.007(4)
C7 0.018(4) 0.028(5) 0.018(4) -0.003(4) -0.003(3) -0.007(4)
C6 0.021(4) 0.025(5) 0.027(5) -0.012(4) 0.002(4) -0.009(4)
C4 0.027(5) 0.027(5) 0.019(5) -0.003(4) 0.002(4) -0.014(4)
C9 0.015(4) 0.023(5) 0.023(5) -0.002(4) 0.003(4) 0.002(4)
C24 0.024(5) 0.019(4) 0.020(5) 0.000(4) 0.002(4) -0.005(4)
C5 0.021(4) 0.030(5) 0.017(4) -0.009(4) 0.004(3) -0.011(4)

loop_
_atom_type_symbol
_atom_type_description
_atom_type_scat_dispersion_real
_atom_type_scat_dispersion_imag
_atom_type_scat_source
C C 0.0033 0.0016 'International Tables Vol C Tables 4.2.6.8 and 6.1.1.4'
H H 0.0000 0.0000 'International Tables Vol C Tables 4.2.6.8 and 6.1.1.4'
Au Au -2.0133 8.8022 'International Tables Vol C Tables 4.2.6.8 and 6.1.1.4'
F F 0.0171 0.0103 'International Tables Vol C Tables 4.2.6.8 and 6.1.1.4'
N N 0.0061 0.0033 'International Tables Vol C Tables 4.2.6.8 and 6.1.1.4'
O O 0.0106 0.0060 'International Tables Vol C Tables 4.2.6.8 and 6.1.1.4'

loop_
_geom_angle_atom_site_label_1
_geom_angle_atom_site_label_2
_geom_angle_atom_site_label_3
_geom_angle
C15 Au2 C16 178.5(4)
C1 Au1 C2 178.2(4)
C1 N1 C8 177.9(11)
O4 C28 O3 123.4(9)
O4 C28 C25 120.1(8)
O3 C28 C25 116.5(8)
C17 C16 Au2 124.0(8)
C21 C16 Au2 123.0(8)
C21 C16 C17 112.9(9)
N1 C1 Au1 179.5(10)
F6 C17 C16 119.4(9)
F6 C17 C18 116.5(9)
C18 C17 C16 124.1(9)
C15 N2 C22 178.8(11)
F1 C3 C2 118.5(10)
F1 C3 C4 117.6(9)
C4 C3 C2 123.8(10)
C25 C26 C27 120.5(9)
C3 C2 Au1 123.4(8)
C7 C2 Au1 123.2(9)
C7 C2 C3 113.4(10)
O2 C14 O1 123.4(8)
O2 C14 C11 120.5(8)
O1 C14 C11 115.9(8)
F10 C21 C16 119.4(9)
F10 C21 C20 114.7(8)
C16 C21 C20 125.9(9)
F7 C18 C17 121.6(9)
F7 C18 C19 119.1(9)
C17 C18 C19 119.3(9)
F9 C20 C21 121.1(9)
F9 C20 C19 120.2(9)
C19 C20 C21 118.6(9)
C23 C22 N2 118.9(9)
C23 C22 C27 122.9(9)
C27 C22 N2 118.2(9)
C12 C13 C8 117.8(9)
C13 C12 C11 120.6(9)
C26 C25 C28 119.4(8)
C26 C25 C24 121.0(9)
C24 C25 C28 119.6(9)
C22 C23 C24 118.8(9)
N1 C8 C13 117.8(9)
C9 C8 N1 118.8(8)
C9 C8 C13 123.4(9)
N2 C15 Au2 177.6(11)
C12 C11 C14 120.1(8)
C12 C11 C10 119.6(9)
C10 C11 C14 120.2(8)
C26 C27 C22 117.8(9)
C9 C10 C11 120.8(9)
F8 C19 C18 119.7(9)
F8 C19 C20 121.1(9)
C20 C19 C18 119.2(9)
F5 C7 C2 119.3(9)
F5 C7 C6 116.1(9)
C6 C7 C2 124.5(10)
F4 C6 C7 120.7(9)
F4 C6 C5 119.2(9)
C7 C6 C5 120.0(9)
F2 C4 C3 120.7(9)
F2 C4 C5 119.1(9)
C3 C4 C5 120.2(9)
C8 C9 C10 117.7(9)
C23 C24 C25 119.0(9)
F3 C5 C6 121.2(9)
F3 C5 C4 120.8(9)
C6 C5 C4 118.0(9)

loop_
_geom_bond_atom_site_label_1
_geom_bond_atom_site_label_2
_geom_bond_distance
Au2 C16 2.019(11)
Au2 C15 1.970(11)
Au1 C1 1.959(12)
Au1 C2 2.022(11)
F1 C3 1.349(12)
F6 C17 1.353(11)
O4 C28 1.242(12)
O2 C14 1.240(11)
F7 C18 1.342(12)
F4 C6 1.347(12)
F10 C21 1.365(11)
F3 C5 1.333(11)
F9 C20 1.334(11)
F5 C7 1.362(12)
F8 C19 1.333(11)
N1 C1 1.163(14)
N1 C8 1.408(12)
F2 C4 1.349(12)
C28 O3 1.292(12)
C28 C25 1.489(13)
O1 C14 1.293(12)
C16 C17 1.411(15)
C16 C21 1.367(15)
C17 C18 1.365(14)
N2 C22 1.402(12)
N2 C15 1.151(15)
C3 C2 1.419(16)
C3 C4 1.359(15)
C26 C25 1.374(14)
C26 C27 1.385(13)
C2 C7 1.380(15)
C14 C11 1.481(12)
C21 C20 1.390(13)
C18 C19 1.406(14)
C20 C19 1.359(15)
C22 C23 1.378(15)
C22 C27 1.388(14)
C13 C12 1.375(13)
C13 C8 1.408(13)
C12 C11 1.392(13)
C25 C24 1.404(14)
C23 C24 1.387(14)
C8 C9 1.370(15)
C11 C10 1.408(13)
C10 C9 1.383(14)
C7 C6 1.371(14)
C6 C5 1.386(15)
C4 C5 1.390(14)

loop_
_twin_individual_id
_twin_individual_mass_fraction_refined
_oxdiff_twin_reflns_isolated
_oxdiff_twin_reflns_overlapped
_twin_individual_twin_lattice_type
_twin_individual_twin_matrix_11
_twin_individual_twin_matrix_12
_twin_individual_twin_matrix_13
_twin_individual_twin_matrix_21
_twin_individual_twin_matrix_22
_twin_individual_twin_matrix_23
_twin_individual_twin_matrix_31
_twin_individual_twin_matrix_32
_twin_individual_twin_matrix_33
1 0.5853(17) 18393 6582 ref 1.0000 0.0000 0.0000 0.0000 1.0000 0.0000 0.0000 0.0000 1.0000
2 0.4147(17) 18327 6582 nmt 0.0143 0.9181 0.0675 1.0144 -0.0821 0.0675 1.0126 0.9178 -0.9330
